data_4062992
_journal_name_full Organometallics
_journal_paper_doi 10.1021/om0498145
_journal_year 2004
_chemical_formula_sum 'C34 H39 Li N O2 P'
_chemical_formula_weight 531.57
_space_group_IT_number 14
_symmetry_cell_setting monoclinic
_symmetry_space_group_name_Hall '-P 2ybc'
_symmetry_space_group_name_H-M 'P 1 21/c 1'
_cell_angle_alpha 90.00
_cell_angle_beta 98.969(3)
_cell_angle_gamma 90.00
_cell_formula_units_Z 4
_cell_length_a 13.818(2)
_cell_length_b 12.222(2)
_cell_length_c 17.973(3)
_cell_measurement_temperature 150(2)
_cell_volume 2998.2(9)
_diffrn_ambient_temperature 150(2)
_exptl_crystal_density_diffrn 1.178
_cod_depositor_comments
;
The following automatic conversions were performed:
'_symmetry_cell_setting' value 'Monoclinic' changed to 'monoclinic'
according to '/home/saulius/struct/CIF-dictionaries/cif_core.dic'
dictionary named 'cif_core.dic' version 2.4.1 from 2010-06-29.

Automatic conversion script
Id: cif_fix_enum 1527 2010-12-29 10:47:43Z saulius 
;
_cod_original_sg_symbol_H-M 'P 21/c'
_cod_database_code 4062992

loop_
_symmetry_equiv_pos_as_xyz
'x, y, z'
'-x, y+1/2, -z+1/2'
'-x, -y, -z'
'x, -y-1/2, z-1/2'

loop_
_atom_site_label
_atom_site_type_symbol
_atom_site_fract_x
_atom_site_fract_y
_atom_site_fract_z
_atom_site_U_iso_or_equiv
_atom_site_adp_type
_atom_site_occupancy
_atom_site_symmetry_multiplicity
_atom_site_calc_flag
_atom_site_refinement_flags
_atom_site_disorder_assembly
_atom_site_disorder_group
Li1 Li 0.8541(4) 0.7642(4) 0.5085(3) 0.0425(13) Uani 1 1 d . . .
N1 N 0.77630(16) 0.79477(18) 0.40784(12) 0.0334(6) Uani 1 1 d . . .
P1 P 0.72665(5) 0.91073(6) 0.53759(4) 0.0323(2) Uani 1 1 d . . .
C1 C 0.6290(2) 0.8153(2) 0.55093(15) 0.0322(7) Uani 1 1 d . . .
C2 C 0.5588(2) 0.7795(2) 0.49117(16) 0.0364(7) Uani 1 1 d . . .
H2 H 0.5583 0.8090 0.4434 0.044 Uiso 1 1 calc R . .
C3 C 0.4906(2) 0.7014(2) 0.50200(18) 0.0459(8) Uani 1 1 d . . .
H3 H 0.4450 0.6783 0.4614 0.055 Uiso 1 1 calc R . .
C4 C 0.4890(2) 0.6571(2) 0.57213(19) 0.0479(8) Uani 1 1 d . . .
H4 H 0.4428 0.6044 0.5792 0.058 Uiso 1 1 calc R . .
C5 C 0.5568(2) 0.6919(2) 0.63170(18) 0.0443(8) Uani 1 1 d . . .
H5 H 0.5558 0.6630 0.6794 0.053 Uiso 1 1 calc R . .
C6 C 0.6262(2) 0.7689(2) 0.62149(16) 0.0371(7) Uani 1 1 d . . .
H6 H 0.6720 0.7905 0.6624 0.045 Uiso 1 1 calc R . .
C7 C 0.7007(2) 1.0285(2) 0.59367(14) 0.0290(6) Uani 1 1 d . . .
C8 C 0.7750(2) 1.1057(2) 0.61121(15) 0.0364(7) Uani 1 1 d . . .
H8 H 0.8331 1.0978 0.5917 0.044 Uiso 1 1 calc R . .
C9 C 0.7635(2) 1.1939(2) 0.65724(16) 0.0454(8) Uani 1 1 d . . .
H9 H 0.8134 1.2452 0.6678 0.054 Uiso 1 1 calc R . .
C10 C 0.6788(2) 1.2062(2) 0.68749(17) 0.0466(8) Uani 1 1 d . . .
H10 H 0.6720 1.2647 0.7193 0.056 Uiso 1 1 calc R . .
C11 C 0.6040(2) 1.1314(2) 0.67040(16) 0.0429(8) Uani 1 1 d . . .
H11 H 0.5462 1.1396 0.6903 0.051 Uiso 1 1 calc R . .
C12 C 0.6152(2) 1.0439(2) 0.62357(15) 0.0363(7) Uani 1 1 d . . .
H12 H 0.5640 0.9943 0.6119 0.044 Uiso 1 1 calc R . .
C13 C 0.69294(18) 0.9562(2) 0.44087(14) 0.0286(6) Uani 1 1 d . . .
C14 C 0.64024(19) 1.0506(2) 0.41959(16) 0.0334(7) Uani 1 1 d . . .
H14 H 0.6212 1.0952 0.4567 0.040 Uiso 1 1 calc R . .
C15 C 0.6149(2) 1.0808(2) 0.34412(16) 0.0368(7) Uani 1 1 d . . .
H15 H 0.5807 1.1451 0.3306 0.044 Uiso 1 1 calc R . .
C16 C 0.6426(2) 1.0118(2) 0.28994(16) 0.0383(7) Uani 1 1 d . . .
H16 H 0.6248 1.0293 0.2393 0.046 Uiso 1 1 calc R . .
C17 C 0.6954(2) 0.9186(2) 0.30899(15) 0.0341(7) Uani 1 1 d . . .
H17 H 0.7131 0.8752 0.2708 0.041 Uiso 1 1 calc R . .
C18 C 0.72396(19) 0.8861(2) 0.38474(15) 0.0293(6) Uani 1 1 d . . .
C19 C 0.8075(2) 0.7270(2) 0.35261(15) 0.0319(7) Uani 1 1 d . . .
C20 C 0.8974(2) 0.7479(2) 0.32791(16) 0.0413(8) Uani 1 1 d . . .
C21 C 0.9352(2) 0.6731(3) 0.28185(17) 0.0501(9) Uani 1 1 d . . .
H21 H 0.9952 0.6868 0.2663 0.060 Uiso 1 1 calc R . .
C22 C 0.8843(2) 0.5782(3) 0.25885(17) 0.0496(9) Uani 1 1 d . . .
H22 H 0.9113 0.5266 0.2301 0.060 Uiso 1 1 calc R . .
C23 C 0.7937(2) 0.5609(2) 0.27887(16) 0.0441(8) Uani 1 1 d . . .
H23 H 0.7587 0.4984 0.2618 0.053 Uiso 1 1 calc R . .
C24 C 0.7530(2) 0.6348(2) 0.32402(15) 0.0345(7) Uani 1 1 d . . .
C25 C 0.6500(2) 0.6192(3) 0.33920(17) 0.0504(9) Uani 1 1 d . . .
H25A H 0.6467 0.6375 0.3907 0.076 Uiso 1 1 calc R . .
H25B H 0.6308 0.5442 0.3301 0.076 Uiso 1 1 calc R . .
H25C H 0.6065 0.6659 0.3065 0.076 Uiso 1 1 calc R . .
C26 C 0.9514(2) 0.8536(3) 0.34954(19) 0.0576(10) Uani 1 1 d . . .
H26A H 1.0057 0.8601 0.3224 0.086 Uiso 1 1 calc R . .
H26B H 0.9750 0.8536 0.4027 0.086 Uiso 1 1 calc R . .
H26C H 0.9077 0.9143 0.3372 0.086 Uiso 1 1 calc R . .
C27 C 1.0438(2) 0.8700(3) 0.58056(19) 0.0586(10) Uani 1 1 d . . .
H27A H 1.0011 0.9056 0.6111 0.070 Uiso 1 1 calc R . .
H27B H 1.0648 0.9236 0.5466 0.070 Uiso 1 1 calc R . .
C28 C 1.1301(2) 0.8203(3) 0.62907(19) 0.0674(11) Uani 1 1 d . . .
H28A H 1.1120 0.7899 0.6748 0.081 Uiso 1 1 calc R . .
H28B H 1.1821 0.8734 0.6422 0.081 Uiso 1 1 calc R . .
C29 C 1.1600(3) 0.7315(3) 0.5787(2) 0.0790(12) Uani 1 1 d . . .
H29A H 1.1886 0.6699 0.6083 0.095 Uiso 1 1 calc R . .
H29B H 1.2073 0.7591 0.5487 0.095 Uiso 1 1 calc R . .
C30 C 1.0659(3) 0.6983(3) 0.5288(2) 0.0787(12) Uani 1 1 d . . .
H30A H 1.0754 0.6954 0.4765 0.094 Uiso 1 1 calc R . .
H30B H 1.0447 0.6268 0.5433 0.094 Uiso 1 1 calc R . .
C31 C 0.7618(3) 0.5484(3) 0.52731(19) 0.0742(12) Uani 1 1 d . . .
H31A H 0.7846 0.5089 0.4866 0.089 Uiso 1 1 calc R . .
H31B H 0.7005 0.5841 0.5076 0.089 Uiso 1 1 calc R . .
C32 C 0.7471(3) 0.4721(3) 0.5880(3) 0.0889(14) Uani 1 1 d . . .
H32A H 0.7435 0.3970 0.5703 0.107 Uiso 1 1 calc R . .
H32B H 0.6879 0.4895 0.6083 0.107 Uiso 1 1 calc R . .
C33 C 0.8396(3) 0.4909(3) 0.6475(2) 0.0846(13) Uani 1 1 d . . .
H33A H 0.8265 0.4763 0.6981 0.101 Uiso 1 1 calc R . .
H33B H 0.8937 0.4454 0.6376 0.101 Uiso 1 1 calc R . .
C34 C 0.8606(3) 0.6097(3) 0.63718(18) 0.0655(10) Uani 1 1 d . . .
H34A H 0.8221 0.6550 0.6658 0.079 Uiso 1 1 calc R . .
H34B H 0.9295 0.6255 0.6532 0.079 Uiso 1 1 calc R . .
O1 O 0.99442(15) 0.78033(17) 0.53920(13) 0.0570(6) Uani 1 1 d . . .
O2 O 0.83331(15) 0.62857(16) 0.55768(11) 0.0498(6) Uani 1 1 d . . .

loop_
_atom_site_aniso_label
_atom_site_aniso_U_11
_atom_site_aniso_U_22
_atom_site_aniso_U_33
_atom_site_aniso_U_23
_atom_site_aniso_U_13
_atom_site_aniso_U_12
Li1 0.045(3) 0.043(3) 0.038(3) -0.007(3) 0.001(2) 0.003(2)
N1 0.0382(14) 0.0309(13) 0.0313(13) -0.0061(11) 0.0058(11) -0.0010(11)
P1 0.0342(4) 0.0331(4) 0.0292(4) -0.0031(4) 0.0035(3) 0.0006(4)
C1 0.0339(16) 0.0308(16) 0.0327(16) 0.0014(14) 0.0073(14) 0.0070(13)
C2 0.0378(18) 0.0386(18) 0.0320(16) 0.0010(14) 0.0027(14) 0.0001(14)
C3 0.0417(19) 0.047(2) 0.047(2) 0.0041(17) 0.0012(16) -0.0101(16)
C4 0.0404(19) 0.0424(19) 0.062(2) 0.0108(18) 0.0098(18) -0.0069(15)
C5 0.054(2) 0.0388(18) 0.0417(19) 0.0154(16) 0.0129(17) 0.0047(16)
C6 0.0440(18) 0.0308(17) 0.0353(17) 0.0029(14) 0.0020(15) 0.0051(14)
C7 0.0321(16) 0.0316(16) 0.0209(14) 0.0050(13) -0.0032(13) 0.0001(13)
C8 0.0420(18) 0.0362(17) 0.0302(16) 0.0015(15) 0.0034(14) -0.0020(14)
C9 0.060(2) 0.0360(18) 0.0371(18) -0.0026(16) -0.0023(17) -0.0060(16)
C10 0.070(2) 0.0331(18) 0.0347(18) -0.0064(15) 0.0016(18) 0.0122(17)
C11 0.0460(19) 0.0468(19) 0.0354(18) -0.0009(16) 0.0046(16) 0.0129(16)
C12 0.0413(18) 0.0371(17) 0.0291(15) -0.0004(14) 0.0014(14) 0.0027(14)
C13 0.0266(15) 0.0295(15) 0.0294(15) -0.0014(13) 0.0033(13) -0.0040(12)
C14 0.0355(17) 0.0310(16) 0.0344(17) -0.0010(14) 0.0079(14) 0.0032(13)
C15 0.0389(17) 0.0332(17) 0.0380(17) 0.0083(15) 0.0049(14) 0.0033(14)
C16 0.0429(18) 0.0410(18) 0.0301(16) 0.0051(15) 0.0030(14) 0.0001(15)
C17 0.0404(17) 0.0368(17) 0.0253(15) -0.0029(14) 0.0053(13) -0.0028(14)
C18 0.0298(15) 0.0252(15) 0.0322(16) -0.0019(13) 0.0026(13) -0.0050(12)
C19 0.0365(17) 0.0308(16) 0.0267(15) -0.0027(13) 0.0004(13) -0.0010(13)
C20 0.0409(19) 0.0445(19) 0.0377(17) -0.0121(15) 0.0040(15) -0.0031(15)
C21 0.044(2) 0.059(2) 0.048(2) -0.0130(18) 0.0098(17) 0.0064(17)
C22 0.061(2) 0.046(2) 0.0411(19) -0.0158(17) 0.0050(17) 0.0126(18)
C23 0.061(2) 0.0353(18) 0.0329(17) -0.0075(15) -0.0007(16) -0.0012(16)
C24 0.0437(18) 0.0356(17) 0.0223(15) -0.0017(14) -0.0008(14) -0.0035(14)
C25 0.056(2) 0.054(2) 0.0413(19) -0.0060(17) 0.0060(17) -0.0183(17)
C26 0.054(2) 0.062(2) 0.060(2) -0.0196(19) 0.0171(18) -0.0200(18)
C27 0.059(2) 0.053(2) 0.061(2) -0.0173(19) 0.002(2) -0.0115(18)
C28 0.044(2) 0.110(3) 0.046(2) -0.005(2) 0.0021(18) -0.013(2)
C29 0.061(3) 0.083(3) 0.088(3) -0.005(3) -0.002(2) 0.008(2)
C30 0.053(2) 0.063(3) 0.118(4) -0.019(3) 0.007(2) 0.008(2)
C31 0.116(3) 0.048(2) 0.048(2) 0.0041(19) -0.018(2) -0.010(2)
C32 0.082(3) 0.064(3) 0.118(4) 0.019(3) 0.006(3) -0.003(2)
C33 0.106(4) 0.075(3) 0.073(3) 0.018(2) 0.014(3) 0.008(3)
C34 0.085(3) 0.059(2) 0.048(2) 0.0047(19) -0.003(2) -0.006(2)
O1 0.0418(13) 0.0502(14) 0.0740(16) -0.0211(13) -0.0063(12) 0.0027(11)
O2 0.0614(14) 0.0426(13) 0.0398(13) 0.0044(11) -0.0094(11) -0.0063(11)

loop_
_geom_bond_atom_site_label_1
_geom_bond_atom_site_label_2
_geom_bond_distance
_geom_bond_site_symmetry_2
_geom_bond_publ_flag
Li1 O2 1.921(5) . ?
Li1 O1 1.942(5) . ?
Li1 N1 1.990(5) . ?
Li1 P1 2.620(5) . ?
N1 C18 1.359(3) . ?
N1 C19 1.411(3) . ?
P1 C13 1.815(3) . ?
P1 C7 1.825(3) . ?
P1 C1 1.828(3) . ?
C1 C6 1.395(4) . ?
C1 C2 1.400(4) . ?
C2 C3 1.377(4) . ?
C3 C4 1.375(4) . ?
C4 C5 1.375(4) . ?
C5 C6 1.376(4) . ?
C7 C12 1.385(4) . ?
C7 C8 1.393(4) . ?
C8 C9 1.383(4) . ?
C9 C10 1.373(4) . ?
C10 C11 1.378(4) . ?
C11 C12 1.384(4) . ?
C13 C14 1.386(3) . ?
C13 C18 1.439(4) . ?
C14 C15 1.396(4) . ?
C15 C16 1.387(4) . ?
C16 C17 1.366(4) . ?
C17 C18 1.414(4) . ?
C19 C20 1.407(4) . ?
C19 C24 1.408(4) . ?
C20 C21 1.389(4) . ?
C20 C26 1.512(4) . ?
C21 C22 1.386(4) . ?
C22 C23 1.372(4) . ?
C23 C24 1.390(4) . ?
C24 C25 1.503(4) . ?
C27 O1 1.436(3) . ?
C27 C28 1.492(4) . ?
C28 C29 1.512(5) . ?
C29 C30 1.515(5) . ?
C30 O1 1.440(4) . ?
C31 O2 1.437(4) . ?
C31 C32 1.473(5) . ?
C32 C33 1.551(5) . ?
C33 C34 1.498(5) . ?
C34 O2 1.438(4) . ?
